data_2232163
loop_
_publ_author_name
'Qiao, Yan'
'Kong, Lingqian'
'Chen, Guifang'
'Li, Shengli'
'Gao, Zhiqing'

_publ_section_title
;
 2-Amino-4-(2-chlorophenyl)-5-oxo-5,6,7,8-tetrahydro-4<i>H</i>-chromene-3-carbonitrile
 ethanol monosolvate
;
_journal_coeditor_code BQ2312
_journal_issue 11
_journal_name_full 'Acta Crystallographica Section E'
_journal_page_first o3099
_journal_paper_doi 10.1107/S1600536811043650
_journal_volume 67
_journal_year 2011
_chemical_formula_iupac 'C16 H13 Cl N2 O2, C2 H6 O'
_chemical_formula_moiety 'C16 H13 Cl N2 O2, C2 H6 O'
_chemical_formula_sum 'C18 H19 Cl N2 O3'
_chemical_formula_weight 346.80
_chemical_name_systematic
;
2-Amino-4-(2-chlorophenyl)-5-oxo-5,6,7,8-tetrahydro-
4<i>H</i>-chromene-3-carbonitrile ethanol monosolvate
;
_space_group_IT_number 2
_symmetry_cell_setting triclinic
_symmetry_space_group_name_Hall '-P 1'
_symmetry_space_group_name_H-M 'P -1'
_atom_sites_solution_hydrogens geom
_atom_sites_solution_primary direct
_atom_sites_solution_secondary difmap
_audit_creation_method SHELXL-97
_cell_angle_alpha 76.8780(10)
_cell_angle_beta 83.028(2)
_cell_angle_gamma 77.6320(10)
_cell_formula_units_Z 2
_cell_length_a 8.7610(8)
_cell_length_b 9.6281(9)
_cell_length_c 10.7951(11)
_cell_measurement_reflns_used 821
_cell_measurement_temperature 298(2)
_cell_measurement_theta_max 25.430
_cell_measurement_theta_min 2.626
_cell_volume 863.69(14)
_computing_cell_refinement 'SAINT (Siemens, 1996)'
_computing_data_collection 'SMART (Siemens, 1996)'
_computing_data_reduction 'SAINT (Siemens, 1996)'
_computing_molecular_graphics 'SHELXTL (Sheldrick, 2008)'
_computing_publication_material 'SHELXTL (Sheldrick, 2008)'
_computing_structure_refinement 'SHELXL97 (Sheldrick, 2008)'
_computing_structure_solution 'SHELXS97 (Sheldrick, 2008)'
_diffrn_ambient_temperature 298(2)
_diffrn_measured_fraction_theta_full 0.988
_diffrn_measured_fraction_theta_max 0.988
_diffrn_measurement_device_type 'Bruker SMART APEX CCD area-detector'
_diffrn_measurement_method 'phi and omega scans'
_diffrn_radiation_monochromator graphite
_diffrn_radiation_source 'fine-focus sealed tube'
_diffrn_radiation_type MoK\a
_diffrn_radiation_wavelength 0.71073
_diffrn_reflns_av_R_equivalents 0.0568
_diffrn_reflns_av_sigmaI/netI 0.0987
_diffrn_reflns_limit_h_max 10
_diffrn_reflns_limit_h_min -10
_diffrn_reflns_limit_k_max 11
_diffrn_reflns_limit_k_min -9
_diffrn_reflns_limit_l_max 12
_diffrn_reflns_limit_l_min -12
_diffrn_reflns_number 4606
_diffrn_reflns_theta_full 25.00
_diffrn_reflns_theta_max 25.00
_diffrn_reflns_theta_min 1.94
_exptl_absorpt_coefficient_mu 0.239
_exptl_absorpt_correction_T_max 0.9515
_exptl_absorpt_correction_T_min 0.8958
_exptl_absorpt_correction_type multi-scan
_exptl_absorpt_process_details '(SADABS; Sheldrick, 1996)'
_exptl_crystal_colour red
_exptl_crystal_density_diffrn 1.334
_exptl_crystal_density_method 'not measured'
_exptl_crystal_description block
_exptl_crystal_F_000 364
_exptl_crystal_size_max 0.47
_exptl_crystal_size_mid 0.46
_exptl_crystal_size_min 0.21
_refine_diff_density_max 0.363
_refine_diff_density_min -0.307
_refine_ls_extinction_method none
_refine_ls_goodness_of_fit_ref 0.899
_refine_ls_hydrogen_treatment constr
_refine_ls_matrix_type full
_refine_ls_number_parameters 219
_refine_ls_number_reflns 3003
_refine_ls_number_restraints 1
_refine_ls_restrained_S_all 0.907
_refine_ls_R_factor_all 0.1450
_refine_ls_R_factor_gt 0.0823
_refine_ls_shift/su_max 0.001
_refine_ls_shift/su_mean 0.000
_refine_ls_structure_factor_coef Fsqd
_refine_ls_weighting_details 'calc w=1/[\s^2^(Fo^2^)+(0.1260P)^2^] where P=(Fo^2^+2Fc^2^)/3'
_refine_ls_weighting_scheme calc
_refine_ls_wR_factor_gt 0.1967
_refine_ls_wR_factor_ref 0.2302
_reflns_number_gt 1428
_reflns_number_total 3003
_reflns_threshold_expression I>2sigma(I)
_cod_data_source_file bq2312.cif
_cod_data_source_block I
_cod_database_code 2232163
_cod_database_fobs_code 2232163

loop_
_symmetry_equiv_pos_as_xyz
'x, y, z'
'-x, -y, -z'

loop_
_atom_site_type_symbol
_atom_site_label
_atom_site_fract_x
_atom_site_fract_y
_atom_site_fract_z
_atom_site_U_iso_or_equiv
_atom_site_adp_type
_atom_site_calc_flag
_atom_site_refinement_flags
_atom_site_occupancy
_atom_site_symmetry_multiplicity
Cl Cl1 0.94359(18) 0.32844(18) 0.01378(14) 0.0853(6) Uani d . 1 1
N N1 1.0042(5) 0.4987(5) 0.3508(4) 0.0694(13) Uani d . 1 1
N N2 0.7142(4) 0.3876(4) 0.6036(4) 0.0543(11) Uani d . 1 1
H H2A 0.7912 0.4295 0.6051 0.065 Uiso calc R 1 1
H H2B 0.6527 0.3694 0.6711 0.065 Uiso calc R 1 1
O O1 0.5581(4) 0.2859(5) 0.0845(3) 0.0796(12) Uani d . 1 1
O O2 0.5602(3) 0.2879(3) 0.5179(3) 0.0531(9) Uani d . 1 1
O O3 0.5099(5) 0.3347(6) 0.8285(4) 0.1065(16) Uani d . 1 1
H H3 0.5180 0.3377 0.9026 0.160 Uiso calc R 1 1
C C1 0.9531(5) 0.1785(6) 0.1361(5) 0.0551(13) Uani d . 1 1
C C2 1.0586(6) 0.0538(7) 0.1199(6) 0.0659(15) Uani d . 1 1
H H2 1.1212 0.0522 0.0441 0.079 Uiso d R 1 1
C C3 1.0716(6) -0.0672(7) 0.2153(6) 0.0736(16) Uani d . 1 1
H H3A 1.1434 -0.1508 0.2047 0.088 Uiso d R 1 1
C C4 0.9784(6) -0.0667(6) 0.3281(6) 0.0707(16) Uani d . 1 1
H H4 0.9861 -0.1494 0.3930 0.085 Uiso d R 1 1
C C5 0.8745(5) 0.0572(5) 0.3432(5) 0.0532(12) Uani d . 1 1
H H5 0.8139 0.0577 0.4201 0.064 Uiso d R 1 1
C C6 0.8560(4) 0.1819(5) 0.2487(4) 0.0443(11) Uani d . 1 1
C C7 0.7362(4) 0.3145(5) 0.2726(4) 0.0429(11) Uani d . 1 1
H H7 0.7373 0.3918 0.1960 0.051 Uiso calc R 1 1
C C8 0.7721(5) 0.3698(5) 0.3836(4) 0.0437(11) Uani d . 1 1
C C9 0.6906(5) 0.3513(5) 0.4982(4) 0.0437(11) Uani d . 1 1
C C10 0.5007(5) 0.2644(5) 0.4148(4) 0.0454(11) Uani d . 1 1
C C11 0.5740(5) 0.2806(5) 0.2992(4) 0.0433(11) Uani d . 1 1
C C12 0.4933(5) 0.2721(6) 0.1923(5) 0.0561(13) Uani d . 1 1
C C13 0.3260(5) 0.2516(7) 0.2181(5) 0.0745(17) Uani d . 1 1
H H13A 0.3012 0.2056 0.1539 0.089 Uiso calc R 1 1
H H13B 0.2570 0.3459 0.2115 0.089 Uiso calc R 1 1
C C14 0.2971(6) 0.1595(6) 0.3488(5) 0.0670(15) Uani d . 1 1
H H14A 0.3567 0.0616 0.3523 0.080 Uiso calc R 1 1
H H14B 0.1868 0.1544 0.3640 0.080 Uiso calc R 1 1
C C15 0.3445(5) 0.2227(5) 0.4516(5) 0.0541(13) Uani d . 1 1
H H15A 0.2668 0.3076 0.4644 0.065 Uiso calc R 1 1
H H15B 0.3487 0.1515 0.5313 0.065 Uiso calc R 1 1
C C16 0.8995(5) 0.4412(5) 0.3669(4) 0.0489(12) Uani d . 1 1
C C17 0.3742(7) 0.2814(7) 0.8216(6) 0.097(2) Uani d D 1 1
H H17A 0.3331 0.3234 0.7390 0.117 Uiso calc R 1 1
H H17B 0.2949 0.3108 0.8865 0.117 Uiso calc R 1 1
C C18 0.4070(11) 0.1237(8) 0.8401(7) 0.136(3) Uani d D 1 1
H H18A 0.4878 0.0942 0.7776 0.204 Uiso calc R 1 1
H H18B 0.3137 0.0910 0.8308 0.204 Uiso calc R 1 1
H H18C 0.4412 0.0817 0.9240 0.204 Uiso calc R 1 1

loop_
_atom_site_aniso_label
_atom_site_aniso_U_11
_atom_site_aniso_U_22
_atom_site_aniso_U_33
_atom_site_aniso_U_12
_atom_site_aniso_U_13
_atom_site_aniso_U_23
Cl1 0.0840(11) 0.0960(12) 0.0676(10) -0.0272(9) 0.0204(7) -0.0043(8)
N1 0.044(2) 0.100(4) 0.076(3) -0.036(2) 0.001(2) -0.025(3)
N2 0.046(2) 0.078(3) 0.050(3) -0.029(2) -0.0001(18) -0.021(2)
O1 0.060(2) 0.137(4) 0.052(2) -0.040(2) -0.0035(18) -0.023(2)
O2 0.0437(17) 0.074(2) 0.050(2) -0.0305(16) 0.0028(14) -0.0154(17)
O3 0.096(3) 0.183(5) 0.057(3) -0.070(3) 0.008(2) -0.025(3)
C1 0.041(3) 0.071(4) 0.062(3) -0.020(3) 0.003(2) -0.026(3)
C2 0.048(3) 0.086(4) 0.075(4) -0.018(3) 0.009(3) -0.041(4)
C3 0.050(3) 0.074(4) 0.101(5) -0.003(3) -0.005(3) -0.036(4)
C4 0.058(3) 0.069(4) 0.084(4) -0.008(3) -0.010(3) -0.014(3)
C5 0.037(3) 0.061(3) 0.061(3) -0.012(2) 0.003(2) -0.014(3)
C6 0.027(2) 0.059(3) 0.054(3) -0.018(2) 0.0017(19) -0.018(2)
C7 0.031(2) 0.051(3) 0.049(3) -0.016(2) 0.0002(18) -0.008(2)
C8 0.033(2) 0.056(3) 0.047(3) -0.017(2) -0.0002(19) -0.013(2)
C9 0.031(2) 0.050(3) 0.053(3) -0.013(2) -0.0028(19) -0.012(2)
C10 0.037(2) 0.054(3) 0.051(3) -0.017(2) -0.006(2) -0.015(2)
C11 0.036(2) 0.054(3) 0.045(3) -0.015(2) 0.000(2) -0.017(2)
C12 0.045(3) 0.074(4) 0.057(3) -0.019(2) -0.004(2) -0.020(3)
C13 0.038(3) 0.125(5) 0.074(4) -0.027(3) -0.010(2) -0.037(4)
C14 0.043(3) 0.091(4) 0.079(4) -0.032(3) -0.001(2) -0.026(3)
C15 0.036(3) 0.068(3) 0.062(3) -0.020(2) 0.002(2) -0.015(3)
C16 0.035(2) 0.064(3) 0.052(3) -0.014(2) -0.001(2) -0.018(2)
C17 0.068(4) 0.131(7) 0.085(5) -0.004(4) 0.002(3) -0.021(4)
C18 0.203(10) 0.088(6) 0.102(6) -0.006(6) 0.011(6) -0.020(5)

loop_
_atom_type_symbol
_atom_type_description
_atom_type_scat_dispersion_real
_atom_type_scat_dispersion_imag
_atom_type_scat_source
C C 0.0033 0.0016 'International Tables Vol C Tables 4.2.6.8 and 6.1.1.4'
H H 0.0000 0.0000 'International Tables Vol C Tables 4.2.6.8 and 6.1.1.4'
N N 0.0061 0.0033 'International Tables Vol C Tables 4.2.6.8 and 6.1.1.4'
O O 0.0106 0.0060 'International Tables Vol C Tables 4.2.6.8 and 6.1.1.4'
Cl Cl 0.1484 0.1585 'International Tables Vol C Tables 4.2.6.8 and 6.1.1.4'

loop_
_geom_angle_atom_site_label_1
_geom_angle_atom_site_label_2
_geom_angle_atom_site_label_3
_geom_angle
C9 N2 H2A 120.0
C9 N2 H2B 120.0
H2A N2 H2B 120.0
C10 O2 C9 118.7(3)
C17 O3 H3 109.5
CG C1 C2 60.0(3)
CG C1 C6 60.9(3)
C2 C1 C6 120.8(5)
CG C1 Cl1 178.0(4)
C2 C1 Cl1 118.1(4)
C6 C1 Cl1 121.1(4)
C3 C2 CG 60.3(3)
C3 C2 C1 120.0(5)
CG C2 C1 59.7(3)
C3 C2 H2 119.8
CG C2 H2 179.7
C1 C2 H2 120.1
C2 C3 CG 60.3(3)
C2 C3 C4 120.4(5)
CG C3 C4 60.1(3)
C2 C3 H3A 120.0
CG C3 H3A 179.6
C4 C3 H3A 119.6
C5 C4 CG 59.3(3)
C5 C4 C3 119.1(6)
CG C4 C3 59.7(4)
C5 C4 H4 120.3
CG C4 H4 179.5
C3 C4 H4 120.6
CG C5 C4 60.9(3)
CG C5 C6 61.7(3)
C4 C5 C6 122.6(5)
CG C5 H5 179.0
C4 C5 H5 118.7
C6 C5 H5 118.8
C5 C6 C1 117.0(4)
C5 C6 CG 58.4(3)
C1 C6 CG 58.6(3)
C5 C6 C7 119.2(4)
C1 C6 C7 123.7(4)
CG C6 C7 177.6(4)
C11 C7 C8 108.2(3)
C11 C7 C6 110.9(3)
C8 C7 C6 112.1(3)
C11 C7 H7 108.5
C8 C7 H7 108.5
C6 C7 H7 108.5
C9 C8 C16 118.6(4)
C9 C8 C7 123.3(4)
C16 C8 C7 118.0(4)
N2 C9 C8 129.3(4)
N2 C9 O2 109.7(4)
C8 C9 O2 121.0(4)
C11 C10 O2 123.0(4)
C11 C10 C15 126.5(4)
O2 C10 C15 110.5(4)
C10 C11 C12 119.2(4)
C10 C11 C7 122.6(4)
C12 C11 C7 118.1(4)
O1 C12 C11 120.8(4)
O1 C12 C13 121.4(4)
C11 C12 C13 117.7(4)
C12 C13 C14 112.0(4)
C12 C13 H13A 109.2
C14 C13 H13A 109.2
C12 C13 H13B 109.2
C14 C13 H13B 109.2
H13A C13 H13B 107.9
C13 C14 C15 110.9(4)
C13 C14 H14A 109.5
C15 C14 H14A 109.5
C13 C14 H14B 109.5
C15 C14 H14B 109.5
H14A C14 H14B 108.1
C10 C15 C14 110.6(4)
C10 C15 H15A 109.5
C14 C15 H15A 109.5
C10 C15 H15B 109.5
C14 C15 H15B 109.5
H15A C15 H15B 108.1
N1 C16 C8 178.5(5)
O3 C17 C18 111.4(6)
O3 C17 H17A 109.3
C18 C17 H17A 109.3
O3 C17 H17B 109.3
C18 C17 H17B 109.3
H17A C17 H17B 108.0
C17 C18 H18A 109.5
C17 C18 H18B 109.5
H18A C18 H18B 109.5
C17 C18 H18C 109.5
H18A C18 H18C 109.5
H18B C18 H18C 109.5
C5 CG C1 120.4(3)
C5 CG C3 120.0(4)
C1 CG C3 119.7(3)
C5 CG C2 179.3(3)
C1 CG C2 60.3(3)
C3 CG C2 59.4(3)
C5 CG C4 59.8(3)
C1 CG C4 179.8(3)
C3 CG C4 60.2(3)
C2 CG C4 119.5(3)
C5 CG C6 59.9(3)
C1 CG C6 60.5(3)
C3 CG C6 179.6(3)
C2 CG C6 120.8(3)
C4 CG C6 119.7(3)

loop_
_geom_bond_atom_site_label_1
_geom_bond_atom_site_label_2
_geom_bond_distance
Cl1 C1 1.716(5)
N1 C16 1.146(5)
N2 C9 1.315(5)
N2 H2A 0.8600
N2 H2B 0.8600
O1 C12 1.223(5)
O2 C10 1.367(5)
O2 C9 1.379(5)
O3 C17 1.407(7)
O3 H3 0.8200
C1 CG 1.373(5)
C1 C2 1.381(7)
C1 C6 1.399(6)
C2 C3 1.363(7)
C2 CG 1.376(5)
C2 H2 0.9300
C3 CG 1.376(6)
C3 C4 1.382(8)
C3 H3A 0.9300
C4 C5 1.366(7)
C4 CG 1.380(6)
C4 H4 0.9300
C5 CG 1.359(5)
C5 C6 1.381(6)
C5 H5 0.9300
C6 CG 1.405(4)
C6 C7 1.519(6)
C7 C11 1.505(5)
C7 C8 1.507(6)
C7 H7 0.9800
C8 C9 1.346(6)
C8 C16 1.405(6)
C10 C11 1.324(6)
C10 C15 1.491(6)
C11 C12 1.450(6)
C12 C13 1.505(6)
C13 C14 1.511(7)
C13 H13A 0.9700
C13 H13B 0.9700
C14 C15 1.518(6)
C14 H14A 0.9700
C14 H14B 0.9700
C15 H15A 0.9700
C15 H15B 0.9700
C17 C18 1.455(7)
C17 H17A 0.9700
C17 H17B 0.9700
C18 H18A 0.9600
C18 H18B 0.9600
C18 H18C 0.9600

loop_
_geom_hbond_atom_site_label_D
_geom_hbond_atom_site_label_H
_geom_hbond_atom_site_label_A
_geom_hbond_site_symmetry_A
_geom_hbond_distance_DH
_geom_hbond_distance_HA
_geom_hbond_distance_DA
_geom_hbond_angle_DHA
N2 H2A N1 2_766 0.86 2.19 3.037(5) 167.2
N2 H2B O3 . 0.86 1.99 2.851(5) 177.9
O3 H3 O1 1_556 0.82 1.97 2.765(5) 163.9
C14 H14B CG 1_455 0.97 2.96 3.704(5) 134.5
